data_4329112
loop_
_publ_author_name
'Bryan A. Kuropatwa'
'Abdeljalil Assoud'
'Holger Kleinke'

_publ_section_title
;
 Crystal Structure and Physical Properties of the New One-Dimensional
 Metal Ba2Cu7-xTe6
;
_journal_name_full 'Inorganic Chemistry'
_journal_page_first 5299
_journal_page_last 5304
_journal_paper_doi 10.1021/ic300239c
_journal_volume 51
_journal_year 2012
_chemical_formula_sum 'Ba2 Cu6.64 Te6'
_chemical_formula_weight 1462.19
_chemical_name_systematic
; 
 ? 
;
_space_group_IT_number 11
_symmetry_cell_setting monoclinic
_symmetry_space_group_name_Hall '-P 2yb'
_symmetry_space_group_name_H-M 'P 1 21/m 1'
_atom_sites_solution_hydrogens none
_atom_sites_solution_primary direct
_atom_sites_solution_secondary difmap
_audit_creation_method SHELXL-97
_cell_angle_alpha 90.00
_cell_angle_beta 110.7509(14)
_cell_angle_gamma 90.00
_cell_formula_units_Z 2
_cell_length_a 6.8591(7)
_cell_length_b 12.1439(12)
_cell_length_c 9.0198(9)
_cell_measurement_temperature 298(2)
_cell_volume 702.58(12)
_computing_structure_refinement 'SHELXL-97 (Sheldrick, 1997)'
_computing_structure_solution 'SHELXS-97 (Sheldrick, 1990)'
_diffrn_ambient_temperature 298(2)
_diffrn_measured_fraction_theta_full 0.989
_diffrn_measured_fraction_theta_max 0.989
_diffrn_radiation_monochromator graphite
_diffrn_radiation_source 'fine-focus sealed tube'
_diffrn_radiation_type MoK\a
_diffrn_radiation_wavelength 0.71073
_diffrn_reflns_av_R_equivalents 0.0000
_diffrn_reflns_av_sigmaI/netI 0.0227
_diffrn_reflns_limit_h_max 9
_diffrn_reflns_limit_h_min -9
_diffrn_reflns_limit_k_max 16
_diffrn_reflns_limit_k_min 0
_diffrn_reflns_limit_l_max 12
_diffrn_reflns_limit_l_min 0
_diffrn_reflns_number 2352
_diffrn_reflns_theta_full 30.00
_diffrn_reflns_theta_max 30.00
_diffrn_reflns_theta_min 2.41
_exptl_absorpt_coefficient_mu 27.514
_exptl_absorpt_correction_T_max 0.97
_exptl_absorpt_correction_T_min 0.43
_exptl_absorpt_correction_type empirical
_exptl_absorpt_process_details SAINT
_exptl_crystal_colour black
_exptl_crystal_density_diffrn 6.912
_exptl_crystal_description plate
_exptl_crystal_F_000 1233
_exptl_crystal_size_max 0.04
_exptl_crystal_size_mid 0.04
_exptl_crystal_size_min 0.02
_refine_diff_density_max 4.066
_refine_diff_density_min -4.504
_refine_diff_density_rms 0.523
_refine_ls_extinction_coef 0.0023(3)
_refine_ls_extinction_expression Fc^*^=kFc[1+0.001xFc^2^\l^3^/sin(2\q)]^-1/4^
_refine_ls_extinction_method SHELXL
_refine_ls_goodness_of_fit_ref 1.571
_refine_ls_hydrogen_treatment none
_refine_ls_matrix_type full
_refine_ls_number_parameters 80
_refine_ls_number_reflns 2352
_refine_ls_number_restraints 0
_refine_ls_restrained_S_all 1.571
_refine_ls_R_factor_all 0.0507
_refine_ls_R_factor_gt 0.0473
_refine_ls_shift/su_max 0.000
_refine_ls_shift/su_mean 0.000
_refine_ls_structure_factor_coef Fsqd
_refine_ls_weighting_details 'calc w=1/[\s^2^(Fo^2^)+(0.0500P)^2^+1.2000P] where P=(Fo^2^+2Fc^2^)/3'
_refine_ls_weighting_scheme calc
_refine_ls_wR_factor_gt 0.1220
_refine_ls_wR_factor_ref 0.1231
_reflns_number_gt 2127
_reflns_number_total 2352
_reflns_threshold_expression >2sigma(I)
_cod_data_source_file ic300239c_si_002.cif
_cod_data_source_block ba2cu7-xte6
_cod_database_code 4329112

loop_
_symmetry_equiv_pos_as_xyz
'x, y, z'
'-x, y+1/2, -z'
'-x, -y, -z'
'x, -y-1/2, z'

loop_
_atom_site_label
_atom_site_type_symbol
_atom_site_fract_x
_atom_site_fract_y
_atom_site_fract_z
_atom_site_U_iso_or_equiv
_atom_site_adp_type
_atom_site_occupancy
_atom_site_symmetry_multiplicity
_atom_site_calc_flag
_atom_site_refinement_flags
Ba1 Ba 0.59291(13) 0.2500 0.64891(10) 0.0147(2) Uani 1 2 d S
Ba2 Ba 0.93065(14) 0.2500 0.32531(11) 0.0184(2) Uani 1 2 d S
Cu1 Cu 0.1200(2) 0.13572(12) 0.99328(18) 0.0217(3) Uani 1 1 d .
Cu2 Cu 0.4853(3) 0.2500 0.9847(2) 0.0193(7) Uani 0.921(9) 2 d SP
Cu3 Cu 0.3297(2) 0.06097(12) 0.81129(18) 0.0213(5) Uani 0.978(7) 1 d P
Cu4 Cu 0.3728(3) 0.03567(15) 0.2693(2) 0.0234(5) Uani 0.881(7) 1 d P
Te1 Te 0.12575(14) 0.2500 0.74233(11) 0.0116(2) Uani 1 2 d S
Te2 Te 0.38038(14) 0.2500 0.23640(11) 0.0131(2) Uani 1 2 d S
Te3 Te 0.25259(9) 0.58055(5) 0.00802(7) 0.01209(18) Uani 1 1 d .
Te4 Te 0.24466(13) 0.50397(7) 0.50881(8) 0.0209(2) Uani 1 1 d .

loop_
_atom_site_aniso_label
_atom_site_aniso_U_11
_atom_site_aniso_U_22
_atom_site_aniso_U_33
_atom_site_aniso_U_23
_atom_site_aniso_U_13
_atom_site_aniso_U_12
Ba1 0.0149(4) 0.0185(4) 0.0120(4) 0.000 0.0062(3) 0.000
Ba2 0.0148(4) 0.0288(5) 0.0115(4) 0.000 0.0048(3) 0.000
Cu1 0.0216(6) 0.0244(7) 0.0201(7) 0.0011(6) 0.0086(5) -0.0026(5)
Cu2 0.0153(10) 0.0297(13) 0.0130(11) 0.000 0.0052(8) 0.000
Cu3 0.0244(8) 0.0238(8) 0.0177(8) 0.0022(6) 0.0098(6) 0.0038(6)
Cu4 0.0295(9) 0.0222(9) 0.0171(9) -0.0021(7) 0.0068(6) 0.0002(7)
Te1 0.0111(4) 0.0142(4) 0.0091(4) 0.000 0.0032(3) 0.000
Te2 0.0132(4) 0.0161(5) 0.0099(4) 0.000 0.0041(3) 0.000
Te3 0.0119(3) 0.0135(3) 0.0109(3) -0.0007(2) 0.0041(2) 0.0000(2)
Te4 0.0332(4) 0.0173(4) 0.0110(4) 0.0009(3) 0.0062(3) -0.0032(3)

loop_
_atom_type_symbol
_atom_type_description
_atom_type_scat_dispersion_real
_atom_type_scat_dispersion_imag
_atom_type_scat_source
Cu Cu 0.3201 1.2651 'International Tables Vol C Tables 4.2.6.8 and 6.1.1.4'
Te Te -0.5308 1.6751 'International Tables Vol C Tables 4.2.6.8 and 6.1.1.4'
Ba Ba -0.3244 2.2819 'International Tables Vol C Tables 4.2.6.8 and 6.1.1.4'

loop_
_geom_angle_atom_site_label_1
_geom_angle_atom_site_label_2
_geom_angle_atom_site_label_3
_geom_angle
_geom_angle_site_symmetry_1
_geom_angle_site_symmetry_3
Cu2 Ba1 Te1 109.38(4) . 1_655
Cu2 Ba1 Te2 145.11(5) . .
Te1 Ba1 Te2 105.51(3) 1_655 .
Cu2 Ba1 Cu4 80.31(3) . 2_656
Te1 Ba1 Cu4 87.86(3) 1_655 2_656
Te2 Ba1 Cu4 101.22(3) . 2_656
Cu2 Ba1 Cu4 80.31(3) . 3_656
Te1 Ba1 Cu4 87.86(3) 1_655 3_656
Te2 Ba1 Cu4 101.22(3) . 3_656
Cu4 Ba1 Cu4 157.50(6) 2_656 3_656
Cu2 Ba1 Cu3 47.22(3) . 4_565
Te1 Ba1 Cu3 123.39(3) 1_655 4_565
Te2 Ba1 Cu3 111.11(3) . 4_565
Cu4 Ba1 Cu3 44.29(4) 2_656 4_565
Cu4 Ba1 Cu3 123.74(4) 3_656 4_565
Cu2 Ba1 Cu3 47.22(3) . .
Te1 Ba1 Cu3 123.39(3) 1_655 .
Te2 Ba1 Cu3 111.11(3) . .
Cu4 Ba1 Cu3 123.74(4) 2_656 .
Cu4 Ba1 Cu3 44.29(4) 3_656 .
Cu3 Ba1 Cu3 80.79(5) 4_565 .
Cu2 Ba1 Te3 46.20(2) . 3_666
Te1 Ba1 Te3 79.85(2) 1_655 3_666
Te2 Ba1 Te3 144.473(14) . 3_666
Cu4 Ba1 Te3 43.34(3) 2_656 3_666
Cu4 Ba1 Te3 114.17(4) 3_656 3_666
Cu3 Ba1 Te3 45.78(3) 4_565 3_666
Cu3 Ba1 Te3 93.08(3) . 3_666
Cu2 Ba1 Te3 46.20(2) . 2_646
Te1 Ba1 Te3 79.85(2) 1_655 2_646
Te2 Ba1 Te3 144.473(14) . 2_646
Cu4 Ba1 Te3 114.17(4) 2_656 2_646
Cu4 Ba1 Te3 43.34(3) 3_656 2_646
Cu3 Ba1 Te3 93.08(3) 4_565 2_646
Cu3 Ba1 Te3 45.78(3) . 2_646
Te3 Ba1 Te3 70.83(3) 3_666 2_646
Cu2 Ba1 Te1 44.73(4) . .
Te1 Ba1 Te1 154.11(4) 1_655 .
Te2 Ba1 Te1 100.38(3) . .
Cu4 Ba1 Te1 87.13(3) 2_656 .
Cu4 Ba1 Te1 87.13(3) 3_656 .
Cu3 Ba1 Te1 43.53(3) 4_565 .
Cu3 Ba1 Te1 43.53(3) . .
Te3 Ba1 Te1 79.11(2) 3_666 .
Te3 Ba1 Te1 79.11(2) 2_646 .
Cu2 Ba1 Te4 123.095(19) . 3_666
Te1 Ba1 Te4 69.61(2) 1_655 3_666
Te2 Ba1 Te4 69.73(2) . 3_666
Cu4 Ba1 Te4 43.22(3) 2_656 3_666
Cu4 Ba1 Te4 151.33(4) 3_656 3_666
Cu3 Ba1 Te4 84.33(3) 4_565 3_666
Cu3 Ba1 Te4 164.28(3) . 3_666
Te3 Ba1 Te4 80.048(19) 3_666 3_666
Te3 Ba1 Te4 140.91(3) 2_646 3_666
Te1 Ba1 Te4 120.84(2) . 3_666
Cu2 Ba1 Te4 123.096(19) . 2_646
Te1 Ba1 Te4 69.61(2) 1_655 2_646
Te2 Ba1 Te4 69.73(2) . 2_646
Cu4 Ba1 Te4 151.33(4) 2_656 2_646
Cu4 Ba1 Te4 43.22(3) 3_656 2_646
Cu3 Ba1 Te4 164.28(3) 4_565 2_646
Cu3 Ba1 Te4 84.33(3) . 2_646
Te3 Ba1 Te4 140.91(3) 3_666 2_646
Te3 Ba1 Te4 80.048(19) 2_646 2_646
Te1 Ba1 Te4 120.84(2) . 2_646
Te4 Ba1 Te4 109.93(4) 3_666 2_646
Te2 Ba2 Cu2 111.84(4) 1_655 1_554
Te2 Ba2 Te3 83.02(2) 1_655 2_645
Cu2 Ba2 Te3 45.90(2) 1_554 2_645
Te2 Ba2 Te3 83.02(2) 1_655 3_665
Cu2 Ba2 Te3 45.90(2) 1_554 3_665
Te3 Ba2 Te3 72.28(3) 2_645 3_665
Te2 Ba2 Te1 102.46(3) 1_655 1_655
Cu2 Ba2 Te1 145.70(5) 1_554 1_655
Te3 Ba2 Te1 143.689(14) 2_645 1_655
Te3 Ba2 Te1 143.689(14) 3_665 1_655
Te2 Ba2 Te2 155.32(4) 1_655 .
Cu2 Ba2 Te2 43.49(4) 1_554 .
Te3 Ba2 Te2 77.12(2) 2_645 .
Te3 Ba2 Te2 77.12(2) 3_665 .
Te1 Ba2 Te2 102.22(3) 1_655 .
Te2 Ba2 Te4 122.37(2) 1_655 3_666
Cu2 Ba2 Te4 92.71(3) 1_554 3_666
Te3 Ba2 Te4 138.57(3) 2_645 3_666
Te3 Ba2 Te4 78.706(18) 3_665 3_666
Te1 Ba2 Te4 67.99(2) 1_655 3_666
Te2 Ba2 Te4 67.93(2) . 3_666
Te2 Ba2 Te4 122.37(2) 1_655 2_646
Cu2 Ba2 Te4 92.71(3) 1_554 2_646
Te3 Ba2 Te4 78.706(18) 2_645 2_646
Te3 Ba2 Te4 138.57(3) 3_665 2_646
Te1 Ba2 Te4 67.99(2) 1_655 2_646
Te2 Ba2 Te4 67.93(2) . 2_646
Te4 Ba2 Te4 106.60(4) 3_666 2_646
Te2 Ba2 Te4 71.64(2) 1_655 1_655
Cu2 Ba2 Te4 124.790(18) 1_554 1_655
Te3 Ba2 Te4 146.27(3) 2_645 1_655
Te3 Ba2 Te4 82.637(18) 3_665 1_655
Te1 Ba2 Te4 65.857(19) 1_655 1_655
Te2 Ba2 Te4 119.35(2) . 1_655
Te4 Ba2 Te4 52.16(2) 3_666 1_655
Te4 Ba2 Te4 133.74(3) 2_646 1_655
Te2 Ba2 Te4 71.64(2) 1_655 4_665
Cu2 Ba2 Te4 124.790(18) 1_554 4_665
Te3 Ba2 Te4 82.637(18) 2_645 4_665
Te3 Ba2 Te4 146.27(3) 3_665 4_665
Te1 Ba2 Te4 65.857(19) 1_655 4_665
Te2 Ba2 Te4 119.35(2) . 4_665
Te4 Ba2 Te4 133.74(3) 3_666 4_665
Te4 Ba2 Te4 52.16(2) 2_646 4_665
Te4 Ba2 Te4 108.93(3) 1_655 4_665
Te2 Ba2 Cu1 41.97(3) 1_655 1_654
Cu2 Ba2 Cu1 75.53(4) 1_554 1_654
Te3 Ba2 Cu1 41.23(2) 2_645 1_654
Te3 Ba2 Cu1 70.48(3) 3_665 1_654
Te1 Ba2 Cu1 135.58(3) 1_655 1_654
Te2 Ba2 Cu1 116.03(3) . 1_654
Te4 Ba2 Cu1 146.38(3) 3_666 1_654
Te4 Ba2 Cu1 105.34(3) 2_646 1_654
Te4 Ba2 Cu1 109.34(3) 1_655 1_654
Te4 Ba2 Cu1 75.79(3) 4_665 1_654
Te2 Ba2 Cu1 41.97(3) 1_655 4_664
Cu2 Ba2 Cu1 75.53(4) 1_554 4_664
Te3 Ba2 Cu1 70.48(3) 2_645 4_664
Te3 Ba2 Cu1 41.23(2) 3_665 4_664
Te1 Ba2 Cu1 135.58(3) 1_655 4_664
Te2 Ba2 Cu1 116.03(3) . 4_664
Te4 Ba2 Cu1 105.34(3) 3_666 4_664
Te4 Ba2 Cu1 146.38(3) 2_646 4_664
Te4 Ba2 Cu1 75.79(3) 1_655 4_664
Te4 Ba2 Cu1 109.34(3) 4_665 4_664
Cu1 Ba2 Cu1 41.51(4) 1_654 4_664
Te3 Cu1 Te1 115.73(6) 2_546 .
Te3 Cu1 Te2 120.00(6) 2_546 1_556
Te1 Cu1 Te2 102.68(5) . 1_556
Te3 Cu1 Cu3 129.58(7) 2_546 .
Te1 Cu1 Cu3 59.12(5) . .
Te2 Cu1 Cu3 109.19(6) 1_556 .
Te3 Cu1 Cu4 100.96(6) 2_546 1_556
Te1 Cu1 Cu4 143.20(7) . 1_556
Te2 Cu1 Cu4 57.67(5) 1_556 1_556
Cu3 Cu1 Cu4 95.78(7) . 1_556
Te3 Cu1 Te3 93.47(5) 2_546 4_566
Te1 Cu1 Te3 115.54(5) . 4_566
Te2 Cu1 Te3 109.91(5) 1_556 4_566
Cu3 Cu1 Te3 58.14(5) . 4_566
Cu4 Cu1 Te3 56.51(5) 1_556 4_566
Te3 Cu1 Cu1 104.72(4) 2_546 4_565
Te1 Cu1 Cu1 58.65(3) . 4_565
Te2 Cu1 Cu1 58.73(3) 1_556 4_565
Cu3 Cu1 Cu1 109.69(4) . 4_565
Cu4 Cu1 Cu1 116.11(5) 1_556 4_565
Te3 Cu1 Cu1 161.64(3) 4_566 4_565
Te3 Cu1 Cu2 165.90(7) 2_546 .
Te1 Cu1 Cu2 56.88(5) . .
Te2 Cu1 Cu2 55.87(5) 1_556 .
Cu3 Cu1 Cu2 59.35(5) . .
Cu4 Cu1 Cu2 87.81(6) 1_556 .
Te3 Cu1 Cu2 100.58(5) 4_566 .
Cu1 Cu1 Cu2 61.30(3) 4_565 .
Te3 Cu1 Ba2 60.67(3) 2_546 1_456
Te1 Cu1 Ba2 124.98(5) . 1_456
Te2 Cu1 Ba2 59.67(4) 1_556 1_456
Cu3 Cu1 Ba2 168.08(6) . 1_456
Cu4 Cu1 Ba2 74.86(5) 1_556 1_456
Te3 Cu1 Ba2 119.47(5) 4_566 1_456
Cu1 Cu1 Ba2 69.25(2) 4_565 1_456
Cu2 Cu1 Ba2 112.08(5) . 1_456
Te2 Cu2 Te1 104.71(7) 1_556 .
Te2 Cu2 Te3 111.25(6) 1_556 3_666
Te1 Cu2 Te3 115.69(6) . 3_666
Te2 Cu2 Te3 111.25(6) 1_556 2_646
Te1 Cu2 Te3 115.69(6) . 2_646
Te3 Cu2 Te3 98.43(6) 3_666 2_646
Te2 Cu2 Cu3 108.72(5) 1_556 .
Te1 Cu2 Cu3 58.34(5) . .
Te3 Cu2 Cu3 139.49(8) 3_666 .
Te3 Cu2 Cu3 60.35(4) 2_646 .
Te2 Cu2 Cu3 108.72(5) 1_556 4_565
Te1 Cu2 Cu3 58.34(5) . 4_565
Te3 Cu2 Cu3 60.35(4) 3_666 4_565
Te3 Cu2 Cu3 139.49(8) 2_646 4_565
Cu3 Cu2 Cu3 111.94(9) . 4_565
Te2 Cu2 Cu1 57.88(5) 1_556 .
Te1 Cu2 Cu1 57.33(5) . .
Te3 Cu2 Cu1 159.30(6) 3_666 .
Te3 Cu2 Cu1 102.02(3) 2_646 .
Cu3 Cu2 Cu1 56.82(5) . .
Cu3 Cu2 Cu1 104.41(7) 4_565 .
Te2 Cu2 Cu1 57.88(5) 1_556 4_565
Te1 Cu2 Cu1 57.33(5) . 4_565
Te3 Cu2 Cu1 102.02(3) 3_666 4_565
Te3 Cu2 Cu1 159.30(6) 2_646 4_565
Cu3 Cu2 Cu1 104.41(7) . 4_565
Cu3 Cu2 Cu1 56.82(5) 4_565 4_565
Cu1 Cu2 Cu1 57.41(7) . 4_565
Te2 Cu2 Ba1 176.91(8) 1_556 .
Te1 Cu2 Ba1 72.20(6) . .
Te3 Cu2 Ba1 70.57(4) 3_666 .
Te3 Cu2 Ba1 70.57(4) 2_646 .
Cu3 Cu2 Ba1 69.81(5) . .
Cu3 Cu2 Ba1 69.81(5) 4_565 .
Cu1 Cu2 Ba1 119.56(7) . .
Cu1 Cu2 Ba1 119.56(7) 4_565 .
Te2 Cu2 Ba2 70.07(5) 1_556 1_556
Te1 Cu2 Ba2 174.78(8) . 1_556
Te3 Cu2 Ba2 67.21(4) 3_666 1_556
Te3 Cu2 Ba2 67.21(4) 2_646 1_556
Cu3 Cu2 Ba2 122.71(5) . 1_556
Cu3 Cu2 Ba2 122.71(5) 4_565 1_556
Cu1 Cu2 Ba2 118.33(7) . 1_556
Cu1 Cu2 Ba2 118.33(7) 4_565 1_556
Ba1 Cu2 Ba2 113.02(5) . 1_556
Te1 Cu3 Te3 120.32(6) . 4_566
Te1 Cu3 Cu4 135.19(7) . 3_656
Te3 Cu3 Cu4 104.49(7) 4_566 3_656
Te1 Cu3 Cu1 59.92(5) . .
Te3 Cu3 Cu1 62.29(5) 4_566 .
Cu4 Cu3 Cu1 159.88(8) 3_656 .
Te1 Cu3 Te4 96.26(5) . 4_565
Te3 Cu3 Te4 117.63(6) 4_566 4_565
Cu4 Cu3 Te4 60.54(5) 3_656 4_565
Cu1 Cu3 Te4 138.04(7) . 4_565
Te1 Cu3 Te3 114.59(6) . 2_646
Te3 Cu3 Te3 94.14(5) 4_566 2_646
Cu4 Cu3 Te3 57.64(5) 3_656 2_646
Cu1 Cu3 Te3 106.14(6) . 2_646
Te4 Cu3 Te3 115.46(6) 4_565 2_646
Te1 Cu3 Cu2 58.63(5) . .
Te3 Cu3 Cu2 106.69(7) 4_566 .
Cu4 Cu3 Cu2 109.85(7) 3_656 .
Cu1 Cu3 Cu2 63.82(6) . .
Te4 Cu3 Cu2 135.68(7) 4_565 .
Te3 Cu3 Cu2 58.89(5) 2_646 .
Te1 Cu3 Ba1 69.20(4) . .
Te3 Cu3 Ba1 161.34(6) 4_566 .
Cu4 Cu3 Ba1 67.76(5) 3_656 .
Cu1 Cu3 Ba1 119.59(6) . .
Te4 Cu3 Ba1 74.37(4) 4_565 .
Te3 Cu3 Ba1 67.28(4) 2_646 .
Cu2 Cu3 Ba1 62.98(5) . .
Te3 Cu4 Te2 116.48(7) 4_565 .
Te3 Cu4 Te4 123.14(7) 4_565 4_565
Te2 Cu4 Te4 107.36(7) . 4_565
Te3 Cu4 Cu3 62.92(5) 4_565 3_656
Te2 Cu4 Cu3 110.97(8) . 3_656
Te4 Cu4 Cu3 130.47(8) 4_565 3_656
Te3 Cu4 Te4 120.20(7) 4_565 2_646
Te2 Cu4 Te4 99.91(6) . 2_646
Te4 Cu4 Te4 83.45(6) 4_565 2_646
Cu3 Cu4 Te4 60.27(5) 3_656 2_646
Te3 Cu4 Cu1 61.86(5) 4_565 1_554
Te2 Cu4 Cu1 59.50(5) . 1_554
Te4 Cu4 Cu1 122.11(7) 4_565 1_554
Cu3 Cu4 Cu1 104.15(7) 3_656 1_554
Te4 Cu4 Cu1 149.82(8) 2_646 1_554
Te3 Cu4 Ba1 68.61(4) 4_565 3_656
Te2 Cu4 Ba1 174.03(7) . 3_656
Te4 Cu4 Ba1 70.64(5) 4_565 3_656
Cu3 Cu4 Ba1 67.96(5) 3_656 3_656
Te4 Cu4 Ba1 74.38(5) 2_646 3_656
Cu1 Cu4 Ba1 126.42(6) 1_554 3_656
Cu3 Te1 Cu3 120.40(7) 4_565 .
Cu3 Te1 Cu2 63.03(4) 4_565 .
Cu3 Te1 Cu2 63.03(4) . .
Cu3 Te1 Cu1 60.96(5) 4_565 4_565
Cu3 Te1 Cu1 114.68(5) . 4_565
Cu2 Te1 Cu1 65.78(5) . 4_565
Cu3 Te1 Cu1 114.68(5) 4_565 .
Cu3 Te1 Cu1 60.96(5) . .
Cu2 Te1 Cu1 65.78(5) . .
Cu1 Te1 Cu1 62.70(7) 4_565 .
Cu3 Te1 Ba1 118.95(4) 4_565 1_455
Cu3 Te1 Ba1 118.95(4) . 1_455
Cu2 Te1 Ba1 142.82(6) . 1_455
Cu1 Te1 Ba1 82.77(4) 4_565 1_455
Cu1 Te1 Ba1 82.77(4) . 1_455
Cu3 Te1 Ba2 102.74(4) 4_565 1_455
Cu3 Te1 Ba2 102.74(4) . 1_455
Cu2 Te1 Ba2 140.48(6) . 1_455
Cu1 Te1 Ba2 142.47(4) 4_565 1_455
Cu1 Te1 Ba2 142.47(4) . 1_455
Ba1 Te1 Ba2 76.70(3) 1_455 1_455
Cu3 Te1 Ba1 67.26(4) 4_565 .
Cu3 Te1 Ba1 67.26(4) . .
Cu2 Te1 Ba1 63.07(5) . .
Cu1 Te1 Ba1 118.82(4) 4_565 .
Cu1 Te1 Ba1 118.82(4) . .
Ba1 Te1 Ba1 154.11(4) 1_455 .
Ba2 Te1 Ba1 77.41(3) 1_455 .
Cu2 Te2 Cu4 96.95(4) 1_554 4_565
Cu2 Te2 Cu4 96.95(4) 1_554 .
Cu4 Te2 Cu4 166.02(9) 4_565 .
Cu2 Te2 Cu1 66.25(5) 1_554 1_554
Cu4 Te2 Cu1 125.01(6) 4_565 1_554
Cu4 Te2 Cu1 62.84(5) . 1_554
Cu2 Te2 Cu1 66.25(5) 1_554 4_564
Cu4 Te2 Cu1 62.84(5) 4_565 4_564
Cu4 Te2 Cu1 125.01(6) . 4_564
Cu1 Te2 Cu1 62.53(7) 1_554 4_564
Cu2 Te2 Ba2 138.23(6) 1_554 1_455
Cu4 Te2 Ba2 85.32(4) 4_565 1_455
Cu4 Te2 Ba2 85.32(4) . 1_455
Cu1 Te2 Ba2 78.36(4) 1_554 1_455
Cu1 Te2 Ba2 78.36(4) 4_564 1_455
Cu2 Te2 Ba1 142.02(6) 1_554 .
Cu4 Te2 Ba1 84.06(4) 4_565 .
Cu4 Te2 Ba1 84.06(4) . .
Cu1 Te2 Ba1 141.39(4) 1_554 .
Cu1 Te2 Ba1 141.39(4) 4_564 .
Ba2 Te2 Ba1 79.75(3) 1_455 .
Cu2 Te2 Ba2 66.45(5) 1_554 .
Cu4 Te2 Ba2 92.08(4) 4_565 .
Cu4 Te2 Ba2 92.08(4) . .
Cu1 Te2 Ba2 122.01(4) 1_554 .
Cu1 Te2 Ba2 122.01(4) 4_564 .
Ba2 Te2 Ba2 155.32(4) 1_455 .
Ba1 Te2 Ba2 75.58(3) . .
Cu4 Te3 Cu1 97.85(5) 4_565 2_556
Cu4 Te3 Cu3 100.31(6) 4_565 4_564
Cu1 Te3 Cu3 125.71(5) 2_556 4_564
Cu4 Te3 Cu2 113.08(6) 4_565 3_666
Cu1 Te3 Cu2 116.05(5) 2_556 3_666
Cu3 Te3 Cu2 102.68(5) 4_564 3_666
Cu4 Te3 Cu3 59.44(5) 4_565 2_656
Cu1 Te3 Cu3 145.70(5) 2_556 2_656
Cu3 Te3 Cu3 85.86(5) 4_564 2_656
Cu2 Te3 Cu3 60.76(5) 3_666 2_656
Cu4 Te3 Cu1 61.63(5) 4_565 4_564
Cu1 Te3 Cu1 86.53(5) 2_556 4_564
Cu3 Te3 Cu1 59.57(5) 4_564 4_564
Cu2 Te3 Cu1 157.39(5) 3_666 4_564
Cu3 Te3 Cu1 101.62(5) 2_656 4_564
Cu4 Te3 Ba2 175.09(5) 4_565 3_665
Cu1 Te3 Ba2 78.10(4) 2_556 3_665
Cu3 Te3 Ba2 84.38(4) 4_564 3_665
Cu2 Te3 Ba2 66.89(5) 3_666 3_665
Cu3 Te3 Ba2 122.78(4) 2_656 3_665
Cu1 Te3 Ba2 120.42(4) 4_564 3_665
Cu4 Te3 Ba1 68.05(4) 4_565 3_666
Cu1 Te3 Ba1 81.15(4) 2_556 3_666
Cu3 Te3 Ba1 152.75(4) 4_564 3_666
Cu2 Te3 Ba1 63.23(5) 3_666 3_666
Cu3 Te3 Ba1 66.94(4) 2_656 3_666
Cu1 Te3 Ba1 125.69(4) 4_564 3_666
Ba2 Te3 Ba1 108.32(2) 3_665 3_666
Cu4 Te4 Cu3 139.13(6) 4_565 4_565
Cu4 Te4 Cu4 96.55(6) 4_565 2_656
Cu3 Te4 Cu4 59.19(5) 4_565 2_656
Cu4 Te4 Ba1 66.14(4) 4_565 3_666
Cu3 Te4 Ba1 130.32(4) 4_565 3_666
Cu4 Te4 Ba1 79.73(4) 2_656 3_666
Cu4 Te4 Ba2 136.11(5) 4_565 3_666
Cu3 Te4 Ba2 79.24(4) 4_565 3_666
Cu4 Te4 Ba2 87.44(5) 2_656 3_666
Ba1 Te4 Ba2 71.73(2) 3_666 3_666
Cu4 Te4 Ba2 78.31(5) 4_565 1_455
Cu3 Te4 Ba2 95.14(4) 4_565 1_455
Cu4 Te4 Ba2 133.72(5) 2_656 1_455
Ba1 Te4 Ba2 134.49(3) 3_666 1_455
Ba2 Te4 Ba2 127.84(2) 3_666 1_455
Cu4 Te4 Ba1 76.96(4) 4_565 .
Cu3 Te4 Ba1 62.93(4) 4_565 .
Cu4 Te4 Ba1 62.78(4) 2_656 .
Ba1 Te4 Ba1 123.16(2) 3_666 .
Ba2 Te4 Ba1 139.93(3) 3_666 .
Ba2 Te4 Ba1 71.36(2) 1_455 .

loop_
_geom_bond_atom_site_label_1
_geom_bond_atom_site_label_2
_geom_bond_distance
_geom_bond_site_symmetry_2
Ba1 Cu2 3.362(2) .
Ba1 Te1 3.4475(13) 1_655
Ba1 Te2 3.4822(13) .
Ba1 Cu4 3.5371(18) 2_656
Ba1 Cu4 3.5371(18) 3_656
Ba1 Cu3 3.5421(17) 4_565
Ba1 Cu3 3.5421(17) .
Ba1 Te3 3.5510(10) 3_666
Ba1 Te3 3.5510(10) 2_646
Ba1 Te1 3.5904(13) .
Ba1 Te4 3.6489(10) 3_666
Ba1 Te4 3.6489(10) 2_646
Ba2 Te2 3.4514(14) 1_655
Ba2 Cu2 3.481(2) 1_554
Ba2 Te3 3.4894(10) 2_645
Ba2 Te3 3.4894(10) 3_665
Ba2 Te1 3.5174(13) 1_655
Ba2 Te2 3.5699(14) .
Ba2 Te4 3.7264(11) 3_666
Ba2 Te4 3.7264(11) 2_646
Ba2 Te4 3.7901(10) 1_655
Ba2 Te4 3.7901(10) 4_665
Ba2 Cu1 3.9163(17) 1_654
Ba2 Cu1 3.9163(17) 4_664
Cu1 Te3 2.6379(14) 2_546
Cu1 Te1 2.6673(17) .
Cu1 Te2 2.6739(16) 1_556
Cu1 Cu3 2.695(2) .
Cu1 Cu4 2.761(2) 1_556
Cu1 Te3 2.7672(16) 4_566
Cu1 Cu1 2.776(3) 4_565
Cu1 Cu2 2.890(2) .
Cu1 Ba2 3.9163(17) 1_456
Cu2 Te2 2.613(2) 1_556
Cu2 Te1 2.654(2) .
Cu2 Te3 2.7178(13) 3_666
Cu2 Te3 2.7178(13) 2_646
Cu2 Cu3 2.7700(19) .
Cu2 Cu3 2.7700(19) 4_565
Cu2 Cu1 2.890(2) 4_565
Cu2 Ba2 3.481(2) 1_556
Cu3 Te1 2.6453(16) .
Cu3 Te3 2.6547(16) 4_566
Cu3 Cu4 2.668(2) 3_656
Cu3 Te4 2.6978(17) 4_565
Cu3 Te3 2.7588(16) 2_646
Cu4 Te3 2.6173(18) 4_565
Cu4 Te2 2.6223(18) .
Cu4 Te4 2.6487(19) 4_565
Cu4 Cu3 2.668(2) 3_656
Cu4 Te4 2.7049(19) 2_646
Cu4 Cu1 2.761(2) 1_554
Cu4 Ba1 3.5372(18) 3_656
Te1 Cu3 2.6453(16) 4_565
Te1 Cu1 2.6673(17) 4_565
Te1 Ba1 3.4475(13) 1_455
Te1 Ba2 3.5174(13) 1_455
Te2 Cu2 2.613(2) 1_554
Te2 Cu4 2.6223(18) 4_565
Te2 Cu1 2.6739(16) 1_554
Te2 Cu1 2.6739(16) 4_564
Te2 Ba2 3.4514(14) 1_455
Te3 Cu4 2.6173(18) 4_565
Te3 Cu1 2.6379(14) 2_556
Te3 Cu3 2.6547(16) 4_564
Te3 Cu2 2.7178(13) 3_666
Te3 Cu3 2.7588(16) 2_656
Te3 Cu1 2.7672(16) 4_564
Te3 Ba2 3.4894(10) 3_665
Te3 Ba1 3.5510(10) 3_666
Te4 Cu4 2.6487(19) 4_565
Te4 Cu3 2.6978(17) 4_565
Te4 Cu4 2.7049(19) 2_656
Te4 Ba1 3.6489(10) 3_666
Te4 Ba2 3.7264(11) 3_666
Te4 Ba2 3.7901(10) 1_455
